data_7114570
loop_
_publ_author_name
'Pierre-Henri Lanoe'
'Chi Ming Tong'
'Ross W. Harrington'
'Michael R. Probert'
'William Clegg'
'J. A. Gareth Williams'
'Valery N. Kozhevnikov'

_publ_section_title
;
 Ditopic bis-terdentate cyclometallating ligands and their highly
 luminescent dinuclear iridium(III) complexes
;
_journal_name_full Chem.Commun.
_journal_page_first 6831
_journal_paper_doi 10.1039/C4CC01808G
_journal_volume 50
_journal_year 2014
_chemical_formula_moiety 'C62 H56 Cl2 F4 Ir2 N6 O2,0.5 C6 H14'
_chemical_formula_sum 'C65 H63 Cl2 F4 Ir2 N6 O2'
_chemical_formula_weight 1491.51
_chemical_name_systematic
;
 ?
;
_space_group_crystal_system triclinic
_space_group_IT_number 2
_space_group_name_Hall '-P 1'
_space_group_name_H-M_alt 'P -1'
_symmetry_space_group_name_Hall '-P 1'
_symmetry_space_group_name_H-M 'P -1'
_atom_sites_solution_hydrogens geom
_atom_sites_solution_primary direct
_atom_sites_solution_secondary difmap
_audit_creation_method SHELXL-2014
_cell_angle_alpha 109.3560(14)
_cell_angle_beta 95.0503(14)
_cell_angle_gamma 110.6702(15)
_cell_formula_units_Z 2
_cell_length_a 13.2570(18)
_cell_length_b 13.4173(18)
_cell_length_c 18.794(3)
_cell_measurement_reflns_used 9928
_cell_measurement_temperature 120(2)
_cell_measurement_theta_max 27.56
_cell_measurement_theta_min 2.20
_cell_volume 2870.3(7)
_computing_cell_refinement 'Bruker APEX2'
_computing_data_collection 'Rigaku CrystalClear'
_computing_data_reduction 'Bruker APEX2'
_computing_molecular_graphics 'Bruker SHELXTL'
_computing_publication_material 'Bruker SHELXTL and local programs'
_computing_structure_refinement SHELXL-2013
_computing_structure_solution 'Bruker SHELXTL'
_diffrn_ambient_temperature 120(2)
_diffrn_measured_fraction_theta_full 0.969
_diffrn_measured_fraction_theta_max 0.939
_diffrn_measurement_device_type 'Rigaku Saturn 724+ on kappa diffractometer'
_diffrn_measurement_method 'wide-frame \w scans'
_diffrn_radiation_type synchrotron
_diffrn_radiation_wavelength 0.6889
_diffrn_reflns_av_R_equivalents 0.1735
_diffrn_reflns_av_unetI/netI 0.2046
_diffrn_reflns_Laue_measured_fraction_full 0.969
_diffrn_reflns_Laue_measured_fraction_max 0.939
_diffrn_reflns_limit_h_max 17
_diffrn_reflns_limit_h_min -17
_diffrn_reflns_limit_k_max 18
_diffrn_reflns_limit_k_min -18
_diffrn_reflns_limit_l_max 25
_diffrn_reflns_limit_l_min -25
_diffrn_reflns_number 25834
_diffrn_reflns_point_group_measured_fraction_full 0.969
_diffrn_reflns_point_group_measured_fraction_max 0.939
_diffrn_reflns_theta_full 24.415
_diffrn_reflns_theta_max 27.563
_diffrn_reflns_theta_min 1.144
_diffrn_source 'Diamond beamline I19'
_exptl_absorpt_coefficient_mu 4.373
_exptl_absorpt_correction_T_max 0.99
_exptl_absorpt_correction_T_min 0.85
_exptl_absorpt_correction_type multi-scan
_exptl_absorpt_process_details TWINABS
_exptl_crystal_colour orange
_exptl_crystal_density_diffrn 1.726
_exptl_crystal_density_method 'not measured'
_exptl_crystal_description plate
_exptl_crystal_F_000 1470
_exptl_crystal_size_max 0.040
_exptl_crystal_size_mid 0.040
_exptl_crystal_size_min 0.001
_refine_diff_density_max 2.404
_refine_diff_density_min -5.918
_refine_diff_density_rms 0.437
_refine_ls_extinction_coef 0.0200(8)
_refine_ls_extinction_expression Fc^*^=kFc[1+0.001xFc^2^\l^3^/sin(2\q)]^-1/4^
_refine_ls_extinction_method SHELXL
_refine_ls_goodness_of_fit_ref 0.845
_refine_ls_hydrogen_treatment constr
_refine_ls_matrix_type full
_refine_ls_number_parameters 807
_refine_ls_number_reflns 13694
_refine_ls_number_restraints 439
_refine_ls_restrained_S_all 0.835
_refine_ls_R_factor_all 0.0919
_refine_ls_R_factor_gt 0.0678
_refine_ls_shift/su_max 0.001
_refine_ls_shift/su_mean 0.000
_refine_ls_structure_factor_coef Fsqd
_refine_ls_weighting_details 'w=1/[\s^2^(Fo^2^)+(0.1591P)^2^] where P=(Fo^2^+2Fc^2^)/3'
_refine_ls_weighting_scheme calc
_refine_ls_wR_factor_gt 0.1698
_refine_ls_wR_factor_ref 0.1848
_reflns_Friedel_coverage 0.000
_reflns_number_gt 9776
_reflns_number_total 13694
_reflns_threshold_expression 'I > 2\s(I)'
_cod_data_source_file c4cc01808g2.cif
_cod_data_source_block nv1
_cod_database_code 7114570
_shelx_space_group_comment
;
The symmetry employed for this shelxl refinement is uniquely defined
by the following loop, which should always be used as a source of
symmetry information in preference to the above space-group names.
They are only intended as comments.
;
_shelx_estimated_absorpt_t_min 0.845
_shelx_estimated_absorpt_t_max 0.996
_shelxl_version_number 2014-1

loop_
_space_group_symop_operation_xyz
'x, y, z'
'-x, -y, -z'

loop_
_atom_site_label
_atom_site_type_symbol
_atom_site_fract_x
_atom_site_fract_y
_atom_site_fract_z
_atom_site_U_iso_or_equiv
_atom_site_adp_type
_atom_site_occupancy
_atom_site_site_symmetry_order
_atom_site_calc_flag
_atom_site_refinement_flags_posn
_atom_site_refinement_flags_adp
_atom_site_refinement_flags_occupancy
_atom_site_disorder_assembly
_atom_site_disorder_group
Ir1 Ir 0.52218(2) 0.16763(2) 0.31592(2) 0.01833(12) Uani 1 1 d . . . . .
Ir2 Ir 0.85967(2) 0.61796(2) 0.32491(2) 0.01862(12) Uani 1 1 d . . . . .
Cl1 Cl 0.37178(16) 0.23506(14) 0.32373(9) 0.0251(4) Uani 1 1 d . . . . .
Cl2 Cl 1.00244(17) 0.53938(14) 0.31033(9) 0.0248(4) Uani 1 1 d . . . . .
N1 N 0.4186(5) 0.0203(4) 0.3256(3) 0.0211(12) Uani 1 1 d . . . . .
N2 N 0.6033(5) 0.2787(4) 0.2672(3) 0.0173(11) Uani 1 1 d . . . . .
N3 N 0.7379(5) 0.4544(4) 0.2707(3) 0.0180(11) Uani 1 1 d . . . . .
N4 N 0.9714(5) 0.7784(4) 0.3409(3) 0.0231(12) Uani 1 1 d . . . . .
C1 C 0.4091(6) 0.0039(6) 0.3917(4) 0.0264(15) Uani 1 1 d . . . . .
H1 H 0.4560 0.0642 0.4391 0.032 Uiso 1 1 calc R U . . .
C2 C 0.3337(7) -0.0970(6) 0.3943(4) 0.0287(15) Uani 1 1 d . . . . .
H2 H 0.3280 -0.1044 0.4425 0.034 Uiso 1 1 calc R U . . .
C3 C 0.2662(7) -0.1876(6) 0.3247(4) 0.0316(17) Uani 1 1 d . . . . .
H3 H 0.2137 -0.2577 0.3244 0.038 Uiso 1 1 calc R U . . .
C4 C 0.2786(6) -0.1717(5) 0.2561(4) 0.0240(14) Uani 1 1 d . . . . .
H4 H 0.2349 -0.2328 0.2081 0.029 Uiso 1 1 calc R U . . .
C5 C 0.3528(6) -0.0694(5) 0.2558(4) 0.0214(13) Uani 1 1 d . . . . .
C6 C 0.3741(6) -0.0409(6) 0.1880(4) 0.0253(14) Uani 1 1 d . . . . .
C7 C 0.3258(6) -0.1040(5) 0.1103(4) 0.0258(14) Uani 1 1 d . . . . .
C8 C 0.3536(6) -0.0627(5) 0.0526(3) 0.0224(13) Uani 1 1 d . . . . .
C9 C 0.4317(6) 0.0493(6) 0.0750(4) 0.0226(14) Uani 1 1 d . . . . .
C10 C 0.4878(6) 0.1190(5) 0.1523(3) 0.0218(13) Uani 1 1 d . . . . .
C11 C 0.4563(6) 0.0709(5) 0.2080(3) 0.0199(13) Uani 1 1 d . . . . .
C12 C 0.5722(6) 0.2363(5) 0.1869(3) 0.0198(13) Uani 1 1 d . . . . .
C13 C 0.6234(6) 0.3049(5) 0.1478(3) 0.0234(14) Uani 1 1 d . . . . .
H13 H 0.6023 0.2771 0.0929 0.028 Uiso 1 1 calc R U . . .
C14 C 0.7058(6) 0.4146(5) 0.1904(3) 0.0250(15) Uani 1 1 d . . . . .
C15 C 0.6845(5) 0.3849(5) 0.3047(4) 0.0194(13) Uani 1 1 d . . . . .
H15 H 0.7057 0.4127 0.3596 0.023 Uiso 1 1 calc R U . . .
C16 C 0.8448(6) 0.6027(5) 0.2178(3) 0.0250(14) Uani 1 1 d . . . . .
C17 C 0.7686(6) 0.4980(5) 0.1594(3) 0.0227(14) Uani 1 1 d . . . . .
C18 C 0.7662(7) 0.4885(5) 0.0828(4) 0.0283(16) Uani 1 1 d . . . . .
C19 C 0.8363(7) 0.5768(6) 0.0649(4) 0.0335(17) Uani 1 1 d . . . . .
C20 C 0.9096(7) 0.6801(6) 0.1257(4) 0.0340(17) Uani 1 1 d . . . . .
C21 C 0.9164(6) 0.6966(6) 0.2032(4) 0.0239(14) Uani 1 1 d . . . . .
C22 C 0.9873(6) 0.7956(6) 0.2726(4) 0.0257(15) Uani 1 1 d . . . . .
C23 C 1.0623(7) 0.9017(6) 0.2763(4) 0.0288(16) Uani 1 1 d . . . . .
H23 H 1.0736 0.9133 0.2299 0.035 Uiso 1 1 calc R U . . .
C24 C 1.1203(7) 0.9902(6) 0.3475(4) 0.0323(17) Uani 1 1 d . . . . .
H24 H 1.1727 1.0620 0.3502 0.039 Uiso 1 1 calc R U . . .
C25 C 1.1016(6) 0.9738(6) 0.4147(4) 0.0286(15) Uani 1 1 d . . . . .
H25 H 1.1387 1.0347 0.4640 0.034 Uiso 1 1 calc R U . . .
C26 C 1.0280(6) 0.8670(5) 0.4088(4) 0.0272(15) Uani 1 1 d . . . . .
H26 H 1.0168 0.8556 0.4552 0.033 Uiso 1 1 calc R U . . .
F1 F 0.2443(4) -0.2139(3) 0.0857(2) 0.0345(10) Uani 1 1 d . . . . .
F2 F 0.4541(4) 0.0902(3) 0.0188(2) 0.0265(9) Uani 1 1 d . . . . .
F3 F 0.6933(4) 0.3910(3) 0.0238(2) 0.0349(10) Uani 1 1 d . . . . .
F4 F 0.9757(4) 0.7631(4) 0.1051(2) 0.0449(12) Uani 1 1 d . . . . .
O1 O 0.3086(4) -0.1327(4) -0.0243(2) 0.0287(10) Uani 1 1 d D U . . .
C27 C 0.1949(11) -0.1619(18) -0.0575(8) 0.044(4) Uani 0.516(18) 1 d D U P A 1
H27A H 0.1636 -0.1152 -0.0211 0.052 Uiso 0.516(18) 1 d R U P A 1
H27B H 0.1512 -0.2445 -0.0686 0.052 Uiso 0.516(18) 1 d R U P A 1
C28 C 0.1905(11) -0.1445(14) -0.1317(7) 0.034(3) Uani 0.516(18) 1 d D U P A 1
H28A H 0.2262 -0.1891 -0.1651 0.041 Uiso 0.516(18) 1 calc R U P A 1
H28B H 0.2326 -0.0617 -0.1208 0.041 Uiso 0.516(18) 1 calc R U P A 1
C29 C 0.0685(7) -0.1840(7) -0.1759(4) 0.0395(18) Uani 1 1 d D U . . .
H29A H 0.0700 -0.1722 -0.2251 0.047 Uiso 0.516(18) 1 d R U P A 1
H29B H 0.0274 -0.2677 -0.1889 0.047 Uiso 0.516(18) 1 d R U P A 1
H29C H 0.0135 -0.2573 -0.2165 0.047 Uiso 0.484(18) 1 d R U P A 2
H29D H 0.1129 -0.1373 -0.2022 0.047 Uiso 0.484(18) 1 d R U P A 2
C30 C 0.0061(7) -0.1192(7) -0.1297(4) 0.0385(18) Uani 1 1 d D U . . .
H30A H -0.0176 -0.1515 -0.0907 0.046 Uiso 1 1 calc R U . . .
H30B H 0.0577 -0.0371 -0.1014 0.046 Uiso 1 1 calc R U . . .
C31 C -0.0951(7) -0.1246(7) -0.1783(4) 0.0389(18) Uani 1 1 d D U . . .
H31A H -0.0719 -0.0924 -0.2174 0.047 Uiso 1 1 calc R U . . .
H31B H -0.1474 -0.2065 -0.2063 0.047 Uiso 1 1 calc R U . . .
C32 C -0.1543(8) -0.0590(9) -0.1306(5) 0.051(2) Uani 1 1 d D U . . .
H32A H -0.2186 -0.0655 -0.1648 0.076 Uiso 1 1 calc R U . . .
H32B H -0.1036 0.0226 -0.1036 0.076 Uiso 1 1 calc R U . . .
H32C H -0.1792 -0.0916 -0.0925 0.076 Uiso 1 1 calc R U . . .
C27' C 0.2294(13) -0.1051(12) -0.0649(9) 0.035(4) Uani 0.484(18) 1 d D U P A 2
H27C H 0.2683 -0.0481 -0.0864 0.042 Uiso 0.484(18) 1 d R U P A 2
H27D H 0.1917 -0.0702 -0.0271 0.042 Uiso 0.484(18) 1 d R U P A 2
C28' C 0.1460(13) -0.2114(12) -0.1272(8) 0.036(4) Uani 0.484(18) 1 d D U P A 2
H28C H 0.1017 -0.2636 -0.1041 0.043 Uiso 0.484(18) 1 calc R U P A 2
H28D H 0.1841 -0.2519 -0.1612 0.043 Uiso 0.484(18) 1 calc R U P A 2
O2 O 0.8308(5) 0.5706(4) -0.0100(3) 0.0414(15) Uani 1 1 d D U . . .
C33 C 0.879(2) 0.499(2) -0.0580(10) 0.051(5) Uani 0.526(17) 1 d D U P B 1
H33A H 0.8249 0.4168 -0.0808 0.061 Uiso 0.526(17) 1 d R U P B 1
H33B H 0.9449 0.5043 -0.0256 0.061 Uiso 0.526(17) 1 d R U P B 1
C34 C 0.9108(14) 0.540(2) -0.1194(9) 0.051(5) Uani 0.526(17) 1 d D U P B 1
H34A H 0.9602 0.5051 -0.1431 0.062 Uiso 0.526(17) 1 calc R U P B 1
H34B H 0.9545 0.6250 -0.0950 0.062 Uiso 0.526(17) 1 calc R U P B 1
C35 C 0.8158(14) 0.5150(16) -0.1841(8) 0.034(3) Uani 0.526(17) 1 d D U P B 1
H35A H 0.8485 0.5414 -0.2235 0.041 Uiso 0.526(17) 1 calc R U P B 1
H35B H 0.7739 0.4301 -0.2094 0.041 Uiso 0.526(17) 1 calc R U P B 1
C36 C 0.7346(13) 0.5682(16) -0.1617(8) 0.037(3) Uani 0.526(17) 1 d D U P B 1
H36A H 0.7756 0.6524 -0.1314 0.045 Uiso 0.526(17) 1 calc R U P B 1
H36B H 0.6930 0.5342 -0.1283 0.045 Uiso 0.526(17) 1 calc R U P B 1
C37 C 0.6525(13) 0.5483(14) -0.2332(9) 0.028(3) Uani 0.526(17) 1 d D U P B 1
H37A H 0.6930 0.5900 -0.2636 0.033 Uiso 0.526(17) 1 calc R U P B 1
H37B H 0.6173 0.4648 -0.2666 0.033 Uiso 0.526(17) 1 calc R U P B 1
C38 C 0.5650(14) 0.5902(18) -0.2096(11) 0.044(4) Uani 0.526(17) 1 d D U P B 1
H38A H 0.5304 0.6026 -0.2524 0.066 Uiso 0.526(17) 1 calc R U P B 1
H38B H 0.5987 0.6630 -0.1640 0.066 Uiso 0.526(17) 1 calc R U P B 1
H38C H 0.5085 0.5322 -0.1972 0.066 Uiso 0.526(17) 1 calc R U P B 1
C33' C 0.837(2) 0.4667(14) -0.0662(10) 0.041(5) Uani 0.474(17) 1 d D U P B 2
H33C H 0.8750 0.4333 -0.0391 0.049 Uiso 0.474(17) 1 d R U P B 2
H33D H 0.7611 0.4079 -0.0936 0.049 Uiso 0.474(17) 1 d R U P B 2
C34' C 0.8960(15) 0.5013(15) -0.1232(9) 0.036(4) Uani 0.474(17) 1 d D U P B 2
H34C H 0.8918 0.4307 -0.1651 0.043 Uiso 0.474(17) 1 calc R U P B 2
H34D H 0.9752 0.5495 -0.0972 0.043 Uiso 0.474(17) 1 calc R U P B 2
C35' C 0.8514(13) 0.5688(16) -0.1600(11) 0.041(4) Uani 0.474(17) 1 d D U P B 2
H35C H 0.8719 0.6473 -0.1204 0.049 Uiso 0.474(17) 1 calc R U P B 2
H35D H 0.8884 0.5773 -0.2025 0.049 Uiso 0.474(17) 1 calc R U P B 2
C36' C 0.7277(13) 0.5138(14) -0.1921(12) 0.041(4) Uani 0.474(17) 1 d D U P B 2
H36C H 0.6905 0.4983 -0.1511 0.049 Uiso 0.474(17) 1 calc R U P B 2
H36D H 0.7079 0.4386 -0.2354 0.049 Uiso 0.474(17) 1 calc R U P B 2
C37' C 0.6835(14) 0.5877(14) -0.2214(12) 0.036(4) Uani 0.474(17) 1 d D U P B 2
H37C H 0.7071 0.6644 -0.1789 0.043 Uiso 0.474(17) 1 calc R U P B 2
H37D H 0.7179 0.5996 -0.2642 0.043 Uiso 0.474(17) 1 calc R U P B 2
C38' C 0.5606(14) 0.5376(17) -0.2495(12) 0.045(5) Uani 0.474(17) 1 d D U P B 2
H38D H 0.5409 0.5768 -0.2805 0.068 Uiso 0.474(17) 1 calc R U P B 2
H38E H 0.5263 0.5481 -0.2050 0.068 Uiso 0.474(17) 1 calc R U P B 2
H38F H 0.5339 0.4549 -0.2814 0.068 Uiso 0.474(17) 1 calc R U P B 2
N5 N 0.6033(5) 0.2762(4) 0.4356(3) 0.0247(12) Uani 1 1 d . . . . .
C39 C 0.5784(6) 0.3599(5) 0.4831(3) 0.0264(15) Uani 1 1 d . . . . .
H39 H 0.5173 0.3724 0.4635 0.032 Uiso 1 1 calc R U . . .
C40 C 0.6376(7) 0.4288(6) 0.5591(4) 0.0370(19) Uani 1 1 d . . . . .
H40 H 0.6176 0.4868 0.5912 0.044 Uiso 1 1 calc R U . . .
C41 C 0.7274(7) 0.4099(6) 0.5865(4) 0.040(2) Uani 1 1 d . . . . .
H41 H 0.7694 0.4550 0.6384 0.048 Uiso 1 1 calc R U . . .
C42 C 0.7556(7) 0.3257(6) 0.5386(4) 0.0365(19) Uani 1 1 d . . . . .
H42 H 0.8170 0.3133 0.5575 0.044 Uiso 1 1 calc R U . . .
C43 C 0.6936(6) 0.2584(5) 0.4617(4) 0.0267(15) Uani 1 1 d . . . . .
C44 C 0.7172(6) 0.1709(6) 0.4034(4) 0.0304(16) Uani 1 1 d . . . . .
C45 C 0.6496(6) 0.1211(6) 0.3276(4) 0.0286(16) Uani 1 1 d . . . . .
C46 C 0.6773(7) 0.0434(6) 0.2705(5) 0.0306(16) Uani 1 1 d . . . . .
H46 H 0.6345 0.0100 0.2188 0.037 Uiso 1 1 calc R U . . .
C47 C 0.7639(7) 0.0134(7) 0.2859(6) 0.0380(19) Uani 1 1 d . . . . .
C48 C 0.8255(7) 0.0611(8) 0.3634(6) 0.051(3) Uani 1 1 d . . . . .
H48 H 0.8831 0.0388 0.3759 0.062 Uiso 1 1 calc R U . . .
C49 C 0.8030(8) 0.1392(7) 0.4207(5) 0.043(2) Uani 1 1 d . . . . .
H49 H 0.8459 0.1719 0.4723 0.052 Uiso 1 1 calc R U . . .
C50 C 0.7911(9) -0.0713(8) 0.2241(6) 0.054(3) Uani 1 1 d . . . . .
H50A H 0.8697 -0.0366 0.2241 0.081 Uiso 1 1 calc R U . . .
H50B H 0.7456 -0.0911 0.1734 0.081 Uiso 1 1 calc R U . . .
H50C H 0.7757 -0.1415 0.2346 0.081 Uiso 1 1 calc R U . . .
N6 N 0.8726(5) 0.6380(4) 0.4447(3) 0.0246(12) Uani 1 1 d . . . . .
C51 C 0.9410(6) 0.6128(5) 0.4858(4) 0.0257(15) Uani 1 1 d . . . . .
H51 H 0.9867 0.5794 0.4601 0.031 Uiso 1 1 calc R U . . .
C52 C 0.9487(7) 0.6329(6) 0.5646(4) 0.0331(17) Uani 1 1 d . . . . .
H52 H 0.9990 0.6149 0.5920 0.040 Uiso 1 1 calc R U . . .
C53 C 0.8806(9) 0.6797(6) 0.6008(4) 0.045(2) Uani 1 1 d . . . . .
H53 H 0.8831 0.6947 0.6541 0.054 Uiso 1 1 calc R U . . .
C54 C 0.8081(7) 0.7049(6) 0.5588(4) 0.0337(18) Uani 1 1 d . . . . .
H54 H 0.7597 0.7357 0.5830 0.040 Uiso 1 1 calc R U . . .
C55 C 0.8065(7) 0.6849(5) 0.4808(4) 0.0289(16) Uani 1 1 d . . . . .
C56 C 0.7342(7) 0.7099(5) 0.4302(4) 0.0270(15) Uani 1 1 d . . . . .
C57 C 0.7467(6) 0.6831(5) 0.3527(4) 0.0249(14) Uani 1 1 d . . . . .
C58 C 0.6785(7) 0.7040(6) 0.3026(5) 0.0382(19) Uani 1 1 d . . . . .
H58 H 0.6843 0.6864 0.2503 0.046 Uiso 1 1 calc R U . . .
C59 C 0.6022(8) 0.7502(7) 0.3283(6) 0.044(2) Uani 1 1 d . . . . .
C60 C 0.5959(7) 0.7784(7) 0.4059(6) 0.043(2) Uani 1 1 d . . . . .
H60 H 0.5461 0.8119 0.4242 0.051 Uiso 1 1 calc R U . . .
C61 C 0.6609(7) 0.7585(6) 0.4564(5) 0.0392(18) Uani 1 1 d . . . . .
H61 H 0.6556 0.7779 0.5089 0.047 Uiso 1 1 calc R U . . .
C62 C 0.5267(9) 0.7699(10) 0.2731(7) 0.061(3) Uani 1 1 d . . . . .
H62A H 0.4494 0.7311 0.2745 0.091 Uiso 1 1 calc R U . . .
H62B H 0.5359 0.7383 0.2202 0.091 Uiso 1 1 calc R U . . .
H62C H 0.5464 0.8530 0.2891 0.091 Uiso 1 1 calc R U . . .
C63 C 0.4631(10) 0.4621(8) 0.0197(7) 0.090(4) Uani 1 1 d D U . . .
H63A H 0.5112 0.4667 0.0651 0.108 Uiso 1 1 calc R U . . .
H63B H 0.4099 0.4949 0.0388 0.108 Uiso 1 1 calc R U . . .
C64 C 0.3979(13) 0.3337(10) -0.0344(9) 0.098(4) Uani 1 1 d D U . . .
H64A H 0.4519 0.3002 -0.0504 0.118 Uiso 1 1 calc R U . . .
H64B H 0.3551 0.3301 -0.0818 0.118 Uiso 1 1 calc R U . . .
C65 C 0.3153(16) 0.2551(16) -0.0001(11) 0.153(8) Uani 1 1 d D U . . .
H65A H 0.2803 0.1753 -0.0385 0.230 Uiso 1 1 calc R U . . .
H65B H 0.2580 0.2838 0.0128 0.230 Uiso 1 1 calc R U . . .
H65C H 0.3561 0.2572 0.0469 0.230 Uiso 1 1 calc R U . . .

loop_
_atom_site_aniso_label
_atom_site_aniso_U_11
_atom_site_aniso_U_22
_atom_site_aniso_U_33
_atom_site_aniso_U_23
_atom_site_aniso_U_13
_atom_site_aniso_U_12
Ir1 0.0182(2) 0.02050(15) 0.01640(14) 0.00915(10) 0.00323(11) 0.00636(12)
Ir2 0.0189(2) 0.01957(15) 0.01817(15) 0.00856(10) 0.00531(11) 0.00736(12)
Cl1 0.0240(10) 0.0335(8) 0.0237(7) 0.0131(6) 0.0089(6) 0.0154(7)
Cl2 0.0267(11) 0.0304(7) 0.0216(7) 0.0105(6) 0.0076(7) 0.0157(7)
N1 0.022(4) 0.023(2) 0.021(2) 0.0113(19) 0.006(2) 0.008(2)
N2 0.016(3) 0.020(2) 0.017(2) 0.0080(17) 0.004(2) 0.007(2)
N3 0.011(3) 0.022(2) 0.018(2) 0.0070(18) 0.003(2) 0.004(2)
N4 0.015(3) 0.024(2) 0.032(3) 0.013(2) 0.007(2) 0.007(2)
C1 0.031(5) 0.028(3) 0.025(3) 0.014(2) 0.008(3) 0.013(3)
C2 0.027(5) 0.039(3) 0.028(3) 0.021(3) 0.010(3) 0.015(3)
C3 0.036(5) 0.030(3) 0.037(4) 0.017(3) 0.011(3) 0.019(3)
C4 0.024(4) 0.023(3) 0.026(3) 0.009(2) 0.006(3) 0.011(3)
C5 0.015(4) 0.024(3) 0.027(3) 0.012(2) 0.003(3) 0.009(3)
C6 0.024(4) 0.028(3) 0.023(3) 0.010(2) 0.007(3) 0.010(3)
C7 0.020(4) 0.022(3) 0.028(3) 0.006(2) 0.003(3) 0.005(3)
C8 0.018(4) 0.029(3) 0.015(2) 0.002(2) 0.001(2) 0.010(3)
C9 0.020(4) 0.029(3) 0.022(3) 0.014(2) 0.007(3) 0.010(3)
C10 0.021(4) 0.021(3) 0.021(3) 0.008(2) 0.004(3) 0.006(3)
C11 0.017(4) 0.024(3) 0.018(2) 0.005(2) 0.003(2) 0.011(3)
C12 0.016(4) 0.023(3) 0.017(2) 0.007(2) 0.001(2) 0.005(3)
C13 0.026(4) 0.025(3) 0.022(3) 0.011(2) 0.010(3) 0.010(3)
C14 0.032(5) 0.025(3) 0.020(3) 0.012(2) 0.008(3) 0.010(3)
C15 0.022(4) 0.022(3) 0.018(2) 0.0098(19) 0.004(2) 0.011(3)
C16 0.028(4) 0.031(3) 0.024(3) 0.017(2) 0.009(3) 0.014(3)
C17 0.023(4) 0.025(3) 0.021(3) 0.013(2) 0.006(3) 0.006(3)
C18 0.033(5) 0.024(3) 0.023(3) 0.010(2) 0.003(3) 0.006(3)
C19 0.036(5) 0.038(4) 0.025(3) 0.019(3) 0.006(3) 0.008(3)
C20 0.034(5) 0.036(3) 0.030(3) 0.020(3) 0.007(3) 0.005(3)
C21 0.023(4) 0.030(3) 0.024(3) 0.013(2) 0.009(3) 0.012(3)
C22 0.025(4) 0.027(3) 0.028(3) 0.015(2) 0.006(3) 0.011(3)
C23 0.020(4) 0.030(3) 0.038(4) 0.016(3) 0.006(3) 0.010(3)
C24 0.021(4) 0.021(3) 0.048(4) 0.013(3) 0.003(3) 0.003(3)
C25 0.020(4) 0.026(3) 0.032(3) 0.004(2) 0.002(3) 0.009(3)
C26 0.022(4) 0.022(3) 0.036(3) 0.011(2) 0.006(3) 0.007(3)
F1 0.033(3) 0.0224(17) 0.0296(19) 0.0054(14) -0.0005(18) -0.0028(17)
F2 0.027(3) 0.0329(19) 0.0147(15) 0.0099(13) 0.0015(15) 0.0069(17)
F3 0.042(3) 0.036(2) 0.0192(17) 0.0122(15) 0.0068(18) 0.0057(19)
F4 0.056(4) 0.038(2) 0.036(2) 0.0256(18) 0.012(2) 0.002(2)
O1 0.025(3) 0.034(2) 0.020(2) 0.0036(17) 0.0005(19) 0.012(2)
C27 0.026(6) 0.060(10) 0.035(6) 0.023(6) -0.003(5) 0.004(6)
C28 0.028(6) 0.047(8) 0.031(5) 0.019(5) 0.006(4) 0.018(6)
C29 0.034(4) 0.056(4) 0.029(3) 0.012(3) 0.002(3) 0.024(4)
C30 0.039(5) 0.050(4) 0.027(3) 0.008(3) 0.004(3) 0.026(4)
C31 0.035(5) 0.049(4) 0.033(3) 0.009(3) 0.004(3) 0.024(4)
C32 0.045(6) 0.069(6) 0.046(4) 0.018(4) 0.012(4) 0.036(5)
C27' 0.031(7) 0.033(6) 0.037(6) 0.008(5) -0.001(5) 0.016(6)
C28' 0.030(7) 0.033(6) 0.037(6) 0.010(5) -0.002(5) 0.013(5)
O2 0.060(5) 0.039(3) 0.029(2) 0.023(2) 0.017(3) 0.014(3)
C33 0.050(12) 0.082(10) 0.037(6) 0.033(6) 0.012(7) 0.036(9)
C34 0.036(8) 0.091(12) 0.036(6) 0.037(7) 0.012(5) 0.024(8)
C35 0.029(8) 0.058(9) 0.024(5) 0.021(5) 0.013(5) 0.022(7)
C36 0.029(7) 0.051(8) 0.030(6) 0.012(5) 0.005(5) 0.017(6)
C37 0.016(7) 0.030(8) 0.035(6) 0.019(6) 0.003(5) 0.001(6)
C38 0.032(8) 0.070(11) 0.042(8) 0.029(8) 0.013(6) 0.026(8)
C33' 0.040(12) 0.042(7) 0.040(6) 0.020(5) 0.013(7) 0.009(7)
C34' 0.033(8) 0.026(7) 0.035(6) 0.012(5) 0.005(5) -0.002(6)
C35' 0.036(8) 0.051(8) 0.037(8) 0.025(7) 0.017(6) 0.009(6)
C36' 0.037(7) 0.035(7) 0.048(9) 0.026(7) 0.010(6) 0.003(6)
C37' 0.036(9) 0.022(8) 0.035(8) 0.012(7) 0.001(6) -0.003(6)
C38' 0.039(9) 0.043(9) 0.052(10) 0.027(8) 0.010(7) 0.007(7)
N5 0.020(4) 0.028(3) 0.023(2) 0.016(2) 0.002(2) 0.001(2)
C39 0.027(4) 0.028(3) 0.019(3) 0.009(2) 0.006(3) 0.007(3)
C40 0.044(6) 0.031(3) 0.022(3) 0.007(2) 0.005(3) 0.003(3)
C41 0.040(6) 0.037(4) 0.022(3) 0.014(3) 0.000(3) -0.010(4)
C42 0.033(5) 0.041(4) 0.025(3) 0.022(3) -0.004(3) -0.002(3)
C43 0.019(4) 0.031(3) 0.025(3) 0.017(2) -0.001(3) 0.002(3)
C44 0.021(4) 0.033(3) 0.039(4) 0.023(3) 0.004(3) 0.005(3)
C45 0.020(4) 0.035(3) 0.037(4) 0.024(3) 0.007(3) 0.009(3)
C46 0.023(5) 0.032(3) 0.046(4) 0.022(3) 0.010(3) 0.015(3)
C47 0.020(5) 0.036(4) 0.070(6) 0.032(4) 0.015(4) 0.014(3)
C48 0.022(5) 0.058(5) 0.090(7) 0.045(5) 0.002(5) 0.021(4)
C49 0.046(6) 0.043(4) 0.049(4) 0.028(4) 0.002(4) 0.019(4)
C50 0.047(7) 0.050(5) 0.080(7) 0.029(5) 0.022(5) 0.031(5)
N6 0.029(4) 0.022(2) 0.021(2) 0.0072(18) 0.009(2) 0.008(2)
C51 0.029(4) 0.022(3) 0.025(3) 0.011(2) 0.006(3) 0.008(3)
C52 0.037(5) 0.032(3) 0.023(3) 0.009(2) 0.004(3) 0.008(3)
C53 0.071(7) 0.029(3) 0.022(3) 0.006(3) 0.019(4) 0.007(4)
C54 0.037(5) 0.024(3) 0.036(4) 0.007(3) 0.021(3) 0.008(3)
C55 0.033(5) 0.026(3) 0.024(3) 0.006(2) 0.012(3) 0.012(3)
C56 0.025(5) 0.016(2) 0.033(3) 0.005(2) 0.013(3) 0.002(3)
C57 0.017(4) 0.022(3) 0.035(3) 0.011(2) 0.010(3) 0.008(3)
C58 0.038(6) 0.036(4) 0.050(4) 0.026(3) 0.018(4) 0.016(4)
C59 0.040(6) 0.040(4) 0.065(6) 0.029(4) 0.019(4) 0.021(4)
C60 0.024(5) 0.040(4) 0.069(6) 0.019(4) 0.019(4) 0.018(4)
C61 0.030(5) 0.038(4) 0.047(4) 0.011(3) 0.016(4) 0.014(4)
C62 0.049(7) 0.086(7) 0.086(8) 0.059(6) 0.031(6) 0.042(6)
C63 0.128(11) 0.122(8) 0.060(6) 0.044(6) 0.033(7) 0.085(8)
C64 0.122(11) 0.110(8) 0.087(8) 0.033(6) 0.031(8) 0.078(8)
C65 0.182(17) 0.183(15) 0.174(19) 0.111(14) 0.082(15) 0.114(12)

loop_
_atom_type_symbol
_atom_type_description
_atom_type_scat_dispersion_real
_atom_type_scat_dispersion_imag
_atom_type_scat_source
C C 0.0029 0.0015 'International Tables Vol C Tables 4.2.6.8 and 6.1.1.4'
H H 0.0000 0.0000 'International Tables Vol C Tables 4.2.6.8 and 6.1.1.4'
N N 0.0057 0.0031 'International Tables Vol C Tables 4.2.6.8 and 6.1.1.4'
O O 0.0101 0.0057 'International Tables Vol C Tables 4.2.6.8 and 6.1.1.4'
F F 0.0165 0.0096 'International Tables Vol C Tables 4.2.6.8 and 6.1.1.4'
Cl Cl 0.1182 0.1501 'International Tables Vol C Tables 4.2.6.8 and 6.1.1.4'
Ir Ir -1.4833 7.6261 'International Tables Vol C Tables 4.2.6.8 and 6.1.1.4'

loop_
_geom_angle_atom_site_label_1
_geom_angle_atom_site_label_2
_geom_angle_atom_site_label_3
_geom_angle
_geom_angle_site_symmetry_1
Cl1 Ir1 N1 88.71(17) .
Cl1 Ir1 N2 92.24(16) .
Cl1 Ir1 C11 90.5(2) .
Cl1 Ir1 N5 91.92(17) .
Cl1 Ir1 C45 171.1(2) .
N1 Ir1 N2 160.3(2) .
N1 Ir1 C11 80.1(2) .
N1 Ir1 N5 101.13(19) .
N1 Ir1 C45 89.8(2) .
N2 Ir1 C11 80.2(2) .
N2 Ir1 N5 98.46(19) .
N2 Ir1 C45 92.1(2) .
C11 Ir1 N5 177.3(3) .
C11 Ir1 C45 98.0(3) .
N5 Ir1 C45 79.7(3) .
Cl2 Ir2 N3 90.27(16) .
Cl2 Ir2 N4 91.70(17) .
Cl2 Ir2 C16 89.2(2) .
Cl2 Ir2 N6 92.71(16) .
Cl2 Ir2 C57 171.6(2) .
N3 Ir2 N4 160.2(2) .
N3 Ir2 C16 79.7(2) .
N3 Ir2 N6 100.6(2) .
N3 Ir2 C57 91.1(2) .
N4 Ir2 C16 80.6(3) .
N4 Ir2 N6 99.0(2) .
N4 Ir2 C57 89.8(2) .
C16 Ir2 N6 178.0(2) .
C16 Ir2 C57 99.1(3) .
N6 Ir2 C57 78.9(3) .
Ir1 N1 C1 126.1(5) .
Ir1 N1 C5 115.2(4) .
C1 N1 C5 118.6(6) .
Ir1 N2 C12 115.2(4) .
Ir1 N2 C15 126.6(4) .
C12 N2 C15 118.2(5) .
Ir2 N3 C14 115.7(4) .
Ir2 N3 C15 126.7(4) .
C14 N3 C15 117.6(5) .
Ir2 N4 C22 114.8(4) .
Ir2 N4 C26 127.0(5) .
C22 N4 C26 118.2(6) .
N1 C1 H1 118.5 .
N1 C1 C2 123.1(6) .
H1 C1 C2 118.5 .
C1 C2 H2 120.5 .
C1 C2 C3 118.9(6) .
H2 C2 C3 120.5 .
C2 C3 H3 121.1 .
C2 C3 C4 117.9(7) .
H3 C3 C4 121.1 .
C3 C4 H4 119.2 .
C3 C4 C5 121.6(6) .
H4 C4 C5 119.2 .
N1 C5 C4 119.8(6) .
N1 C5 C6 112.8(5) .
C4 C5 C6 127.3(6) .
C5 C6 C7 130.7(6) .
C5 C6 C11 112.9(5) .
C7 C6 C11 116.3(6) .
C6 C7 C8 123.7(6) .
C6 C7 F1 120.2(6) .
C8 C7 F1 116.1(5) .
C7 C8 C9 118.1(5) .
C7 C8 O1 120.9(6) .
C9 C8 O1 120.9(6) .
C8 C9 C10 122.3(5) .
C8 C9 F2 117.5(5) .
C10 C9 F2 120.1(6) .
C9 C10 C11 116.5(6) .
C9 C10 C12 130.6(5) .
C11 C10 C12 113.0(5) .
Ir1 C11 C6 118.8(4) .
Ir1 C11 C10 118.1(4) .
C6 C11 C10 122.9(5) .
N2 C12 C10 113.4(5) .
N2 C12 C13 119.8(5) .
C10 C12 C13 126.8(5) .
C12 C13 H13 120.5 .
C12 C13 C14 119.0(5) .
H13 C13 C14 120.5 .
N3 C14 C13 120.4(5) .
N3 C14 C17 113.0(5) .
C13 C14 C17 126.5(5) .
N2 C15 N3 125.1(6) .
N2 C15 H15 117.5 .
N3 C15 H15 117.5 .
Ir2 C16 C17 118.9(4) .
Ir2 C16 C21 117.2(5) .
C17 C16 C21 123.9(6) .
C14 C17 C16 112.7(5) .
C14 C17 C18 130.6(6) .
C16 C17 C18 116.7(6) .
C17 C18 C19 122.0(6) .
C17 C18 F3 119.7(6) .
C19 C18 F3 118.3(6) .
C18 C19 C20 118.8(6) .
C18 C19 O2 122.4(6) .
C20 C19 O2 118.6(6) .
C19 C20 C21 122.7(6) .
C19 C20 F4 116.4(6) .
C21 C20 F4 120.9(6) .
C16 C21 C20 115.9(6) .
C16 C21 C22 114.0(6) .
C20 C21 C22 130.1(6) .
N4 C22 C21 113.2(6) .
N4 C22 C23 119.9(6) .
C21 C22 C23 126.8(6) .
C22 C23 H23 120.0 .
C22 C23 C24 120.0(7) .
H23 C23 C24 120.0 .
C23 C24 H24 120.1 .
C23 C24 C25 119.7(7) .
H24 C24 C25 120.1 .
C24 C25 H25 120.7 .
C24 C25 C26 118.7(6) .
H25 C25 C26 120.7 .
N4 C26 C25 123.4(6) .
N4 C26 H26 118.3 .
C25 C26 H26 118.3 .
C8 O1 C27 119.8(8) .
C8 O1 C27' 115.9(7) .
O1 C27 H27A 111.2 .
O1 C27 H27B 108.5 .
O1 C27 C28 108.0(10) .
H27A C27 H27B 108.4 .
H27A C27 C28 111.8 .
H27B C27 C28 108.9 .
C27 C28 H28A 109.2 .
C27 C28 H28B 109.2 .
C27 C28 C29 111.9(10) .
H28A C28 H28B 107.9 .
H28A C28 C29 109.2 .
H28B C28 C29 109.2 .
C28 C29 H29A 108.7 .
C28 C29 H29B 109.1 .
C28 C29 C30 113.5(8) .
H29A C29 H29B 107.8 .
H29A C29 C30 108.9 .
H29B C29 C30 108.7 .
H29C C29 H29D 107.6 .
H29C C29 C30 108.4 .
H29C C29 C28' 108.9 .
H29D C29 C30 108.9 .
H29D C29 C28' 108.4 .
C30 C29 C28' 114.4(8) .
C29 C30 H30A 108.6 .
C29 C30 H30B 108.6 .
C29 C30 C31 114.6(6) .
H30A C30 H30B 107.6 .
H30A C30 C31 108.6 .
H30B C30 C31 108.6 .
C30 C31 H31A 109.0 .
C30 C31 H31B 109.0 .
C30 C31 C32 113.1(6) .
H31A C31 H31B 107.8 .
H31A C31 C32 109.0 .
H31B C31 C32 109.0 .
C31 C32 H32A 109.5 .
C31 C32 H32B 109.5 .
C31 C32 H32C 109.5 .
H32A C32 H32B 109.5 .
H32A C32 H32C 109.5 .
H32B C32 H32C 109.5 .
O1 C27' H27C 110.5 .
O1 C27' H27D 108.5 .
O1 C27' C28' 110.1(10) .
H27C C27' H27D 108.1 .
H27C C27' C28' 110.4 .
H27D C27' C28' 109.2 .
C29 C28' C27' 111.4(10) .
C29 C28' H28C 109.3 .
C29 C28' H28D 109.3 .
C27' C28' H28C 109.3 .
C27' C28' H28D 109.3 .
H28C C28' H28D 108.0 .
C19 O2 C33 116.7(8) .
C19 O2 C33' 115.8(8) .
O2 C33 H33A 110.5 .
O2 C33 H33B 109.2 .
O2 C33 C34 108.9(14) .
H33A C33 H33B 108.1 .
H33A C33 C34 110.6 .
H33B C33 C34 109.5 .
C33 C34 H34A 108.3 .
C33 C34 H34B 108.3 .
C33 C34 C35 116.0(15) .
H34A C34 H34B 107.4 .
H34A C34 C35 108.3 .
H34B C34 C35 108.3 .
C34 C35 H35A 108.0 .
C34 C35 H35B 108.0 .
C34 C35 C36 117.3(13) .
H35A C35 H35B 107.2 .
H35A C35 C36 108.0 .
H35B C35 C36 108.0 .
C35 C36 H36A 109.3 .
C35 C36 H36B 109.3 .
C35 C36 C37 111.7(11) .
H36A C36 H36B 107.9 .
H36A C36 C37 109.3 .
H36B C36 C37 109.3 .
C36 C37 H37A 109.5 .
C36 C37 H37B 109.5 .
C36 C37 C38 110.8(12) .
H37A C37 H37B 108.1 .
H37A C37 C38 109.5 .
H37B C37 C38 109.5 .
C37 C38 H38A 109.5 .
C37 C38 H38B 109.5 .
C37 C38 H38C 109.5 .
H38A C38 H38B 109.5 .
H38A C38 H38C 109.5 .
H38B C38 H38C 109.5 .
O2 C33' H33C 110.5 .
O2 C33' H33D 109.4 .
O2 C33' C34' 107.8(12) .
H33C C33' H33D 108.4 .
H33C C33' C34' 111.7 .
H33D C33' C34' 109.1 .
C33' C34' H34C 108.5 .
C33' C34' H34D 108.5 .
C33' C34' C35' 115.0(14) .
H34C C34' H34D 107.5 .
H34C C34' C35' 108.5 .
H34D C34' C35' 108.5 .
C34' C35' H35C 108.6 .
C34' C35' H35D 108.6 .
C34' C35' C36' 114.7(13) .
H35C C35' H35D 107.6 .
H35C C35' C36' 108.6 .
H35D C35' C36' 108.6 .
C35' C36' H36C 108.8 .
C35' C36' H36D 108.8 .
C35' C36' C37' 113.9(12) .
H36C C36' H36D 107.7 .
H36C C36' C37' 108.8 .
H36D C36' C37' 108.8 .
C36' C37' H37C 108.6 .
C36' C37' H37D 108.6 .
C36' C37' C38' 114.7(13) .
H37C C37' H37D 107.6 .
H37C C37' C38' 108.6 .
H37D C37' C38' 108.6 .
C37' C38' H38D 109.5 .
C37' C38' H38E 109.5 .
C37' C38' H38F 109.5 .
H38D C38' H38E 109.5 .
H38D C38' H38F 109.5 .
H38E C38' H38F 109.5 .
Ir1 N5 C39 127.0(5) .
Ir1 N5 C43 113.3(4) .
C39 N5 C43 119.6(6) .
N5 C39 H39 118.4 .
N5 C39 C40 123.2(7) .
H39 C39 C40 118.4 .
C39 C40 H40 121.2 .
C39 C40 C41 117.6(7) .
H40 C40 C41 121.2 .
C40 C41 H41 119.9 .
C40 C41 C42 120.3(7) .
H41 C41 C42 119.9 .
C41 C42 H42 119.9 .
C41 C42 C43 120.2(8) .
H42 C42 C43 119.9 .
N5 C43 C42 119.1(7) .
N5 C43 C44 114.7(6) .
C42 C43 C44 126.2(7) .
C43 C44 C45 116.5(6) .
C43 C44 C49 122.2(7) .
C45 C44 C49 121.3(8) .
Ir1 C45 C44 115.5(6) .
Ir1 C45 C46 128.0(5) .
C44 C45 C46 116.4(7) .
C45 C46 H46 118.4 .
C45 C46 C47 123.2(8) .
H46 C46 C47 118.4 .
C46 C47 C48 118.1(8) .
C46 C47 C50 122.3(8) .
C48 C47 C50 119.5(8) .
C47 C48 H48 119.7 .
C47 C48 C49 120.6(7) .
H48 C48 C49 119.7 .
C44 C49 C48 120.2(8) .
C44 C49 H49 119.9 .
C48 C49 H49 119.9 .
C47 C50 H50A 109.5 .
C47 C50 H50B 109.5 .
C47 C50 H50C 109.5 .
H50A C50 H50B 109.5 .
H50A C50 H50C 109.5 .
H50B C50 H50C 109.5 .
Ir2 N6 C51 126.6(5) .
Ir2 N6 C55 114.7(4) .
C51 N6 C55 118.6(5) .
N6 C51 H51 118.2 .
N6 C51 C52 123.7(7) .
H51 C51 C52 118.2 .
C51 C52 H52 121.3 .
C51 C52 C53 117.4(7) .
H52 C52 C53 121.3 .
C52 C53 H53 120.2 .
C52 C53 C54 119.6(6) .
H53 C53 C54 120.2 .
C53 C54 H54 120.1 .
C53 C54 C55 119.8(7) .
H54 C54 C55 120.1 .
N6 C55 C54 120.8(7) .
N6 C55 C56 114.3(5) .
C54 C55 C56 124.8(7) .
C55 C56 C57 115.4(6) .
C55 C56 C61 123.1(6) .
C57 C56 C61 121.5(7) .
Ir2 C57 C56 116.6(5) .
Ir2 C57 C58 126.3(6) .
C56 C57 C58 117.1(7) .
C57 C58 H58 119.2 .
C57 C58 C59 121.6(8) .
H58 C58 C59 119.2 .
C58 C59 C60 118.9(8) .
C58 C59 C62 121.2(9) .
C60 C59 C62 119.9(8) .
C59 C60 H60 119.5 .
C59 C60 C61 121.0(8) .
H60 C60 C61 119.5 .
C56 C61 C60 119.8(8) .
C56 C61 H61 120.1 .
C60 C61 H61 120.1 .
C59 C62 H62A 109.5 .
C59 C62 H62B 109.5 .
C59 C62 H62C 109.5 .
H62A C62 H62B 109.5 .
H62A C62 H62C 109.5 .
H62B C62 H62C 109.5 .
C63 C63 H63A 108.7 2_665
C63 C63 H63B 108.7 2_665
C63 C63 C64 114.1(13) 2_665
H63A C63 H63B 107.6 .
H63A C63 C64 108.7 .
H63B C63 C64 108.7 .
C63 C64 H64A 108.2 .
C63 C64 H64B 108.2 .
C63 C64 C65 116.4(14) .
H64A C64 H64B 107.3 .
H64A C64 C65 108.2 .
H64B C64 C65 108.2 .
C64 C65 H65A 109.5 .
C64 C65 H65B 109.5 .
C64 C65 H65C 109.5 .
H65A C65 H65B 109.5 .
H65A C65 H65C 109.5 .
H65B C65 H65C 109.5 .

loop_
_geom_bond_atom_site_label_1
_geom_bond_atom_site_label_2
_geom_bond_distance
_geom_bond_site_symmetry_2
Ir1 Cl1 2.4601(18) .
Ir1 N1 2.047(5) .
Ir1 N2 2.041(5) .
Ir1 C11 1.925(6) .
Ir1 N5 2.153(5) .
Ir1 C45 2.015(8) .
Ir2 Cl2 2.4653(19) .
Ir2 N3 2.046(5) .
Ir2 N4 2.040(5) .
Ir2 C16 1.939(6) .
Ir2 N6 2.161(5) .
Ir2 C57 2.010(7) .
N1 C1 1.341(7) .
N1 C5 1.393(8) .
N2 C12 1.388(7) .
N2 C15 1.343(8) .
N3 C14 1.391(7) .
N3 C15 1.337(7) .
N4 C22 1.398(8) .
N4 C26 1.341(8) .
C1 H1 0.950 .
C1 C2 1.390(10) .
C2 H2 0.950 .
C2 C3 1.400(10) .
C3 H3 0.950 .
C3 C4 1.390(9) .
C4 H4 0.950 .
C4 C5 1.380(9) .
C5 C6 1.470(9) .
C6 C7 1.376(9) .
C6 C11 1.406(9) .
C7 C8 1.394(9) .
C7 F1 1.375(7) .
C8 C9 1.383(9) .
C8 O1 1.372(7) .
C9 C10 1.399(8) .
C9 F2 1.352(7) .
C10 C11 1.421(8) .
C10 C12 1.450(8) .
C12 C13 1.393(8) .
C13 H13 0.950 .
C13 C14 1.389(9) .
C14 C17 1.465(8) .
C15 H15 0.950 .
C16 C17 1.407(9) .
C16 C21 1.412(9) .
C17 C18 1.398(8) .
C18 C19 1.387(10) .
C18 F3 1.354(8) .
C19 C20 1.405(10) .
C19 O2 1.376(7) .
C20 C21 1.388(9) .
C20 F4 1.347(8) .
C21 C22 1.450(9) .
C22 C23 1.395(10) .
C23 H23 0.950 .
C23 C24 1.383(10) .
C24 H24 0.950 .
C24 C25 1.380(10) .
C25 H25 0.950 .
C25 C26 1.381(10) .
C26 H26 0.950 .
O1 C27 1.439(13) .
O1 C27' 1.463(12) .
C27 H27A 0.990 .
C27 H27B 0.990 .
C27 C28 1.488(14) .
C28 H28A 0.990 .
C28 H28B 0.990 .
C28 C29 1.566(13) .
C29 H29A 0.990 .
C29 H29B 0.990 .
C29 H29C 0.990 .
C29 H29D 0.990 .
C29 C30 1.525(10) .
C29 C28' 1.533(12) .
C30 H30A 0.990 .
C30 H30B 0.990 .
C30 C31 1.521(10) .
C31 H31A 0.990 .
C31 H31B 0.990 .
C31 C32 1.510(10) .
C32 H32A 0.980 .
C32 H32B 0.980 .
C32 H32C 0.980 .
C27' H27C 0.990 .
C27' H27D 0.990 .
C27' C28' 1.476(14) .
C28' H28C 0.990 .
C28' H28D 0.990 .
O2 C33 1.448(14) .
O2 C33' 1.478(14) .
C33 H33A 0.990 .
C33 H33B 0.990 .
C33 C34 1.474(15) .
C34 H34A 0.990 .
C34 H34B 0.990 .
C34 C35 1.528(15) .
C35 H35A 0.990 .
C35 H35B 0.990 .
C35 C36 1.507(15) .
C36 H36A 0.990 .
C36 H36B 0.990 .
C36 C37 1.536(14) .
C37 H37A 0.990 .
C37 H37B 0.990 .
C37 C38 1.498(15) .
C38 H38A 0.980 .
C38 H38B 0.980 .
C38 H38C 0.980 .
C33' H33C 0.990 .
C33' H33D 0.990 .
C33' C34' 1.482(15) .
C34' H34C 0.990 .
C34' H34D 0.990 .
C34' C35' 1.540(15) .
C35' H35C 0.990 .
C35' H35D 0.990 .
C35' C36' 1.508(15) .
C36' H36C 0.990 .
C36' H36D 0.990 .
C36' C37' 1.531(15) .
C37' H37C 0.990 .
C37' H37D 0.990 .
C37' C38' 1.491(16) .
C38' H38D 0.980 .
C38' H38E 0.980 .
C38' H38F 0.980 .
N5 C39 1.347(9) .
N5 C43 1.381(9) .
C39 H39 0.950 .
C39 C40 1.388(9) .
C40 H40 0.950 .
C40 C41 1.393(12) .
C41 H41 0.950 .
C41 C42 1.383(12) .
C42 H42 0.950 .
C42 C43 1.407(9) .
C43 C44 1.465(10) .
C44 C45 1.413(10) .
C44 C49 1.396(11) .
C45 C46 1.405(10) .
C46 H46 0.950 .
C46 C47 1.382(11) .
C47 C48 1.416(13) .
C47 C50 1.502(13) .
C48 H48 0.950 .
C48 C49 1.369(13) .
C49 H49 0.950 .
C50 H50A 0.980 .
C50 H50B 0.980 .
C50 H50C 0.980 .
N6 C51 1.342(9) .
N6 C55 1.355(9) .
C51 H51 0.950 .
C51 C52 1.402(9) .
C52 H52 0.950 .
C52 C53 1.378(12) .
C53 H53 0.950 .
C53 C54 1.392(13) .
C54 H54 0.950 .
C54 C55 1.396(9) .
C55 C56 1.487(10) .
C56 C57 1.421(9) .
C56 C61 1.389(11) .
C57 C58 1.408(10) .
C58 H58 0.950 .
C58 C59 1.404(12) .
C59 C60 1.399(13) .
C59 C62 1.527(13) .
C60 H60 0.950 .
C60 C61 1.379(12) .
C61 H61 0.950 .
C62 H62A 0.980 .
C62 H62B 0.980 .
C62 H62C 0.980 .
C63 C63 1.569(15) 2_665
C63 H63A 0.990 .
C63 H63B 0.990 .
C63 C64 1.543(13) .
C64 H64A 0.990 .
C64 H64B 0.990 .
C64 C65 1.579(14) .
C65 H65A 0.980 .
C65 H65B 0.980 .
C65 H65C 0.980 .

loop_
_geom_torsion_atom_site_label_1
_geom_torsion_atom_site_label_2
_geom_torsion_atom_site_label_3
_geom_torsion_atom_site_label_4
_geom_torsion
_geom_torsion_site_symmetry_1
Ir1 N1 C1 C2 177.3(5) .
C5 N1 C1 C2 -2.3(11) .
N1 C1 C2 C3 1.8(12) .
C1 C2 C3 C4 0.1(11) .
C2 C3 C4 C5 -1.5(11) .
C3 C4 C5 N1 1.0(11) .
C3 C4 C5 C6 -179.9(7) .
Ir1 N1 C5 C4 -178.8(5) .
Ir1 N1 C5 C6 2.0(7) .
C1 N1 C5 C4 0.9(10) .
C1 N1 C5 C6 -178.4(6) .
N1 C5 C6 C7 -178.6(7) .
N1 C5 C6 C11 -0.1(9) .
C4 C5 C6 C7 2.2(13) .
C4 C5 C6 C11 -179.3(7) .
C5 C6 C7 C8 178.0(7) .
C5 C6 C7 F1 -1.1(12) .
C11 C6 C7 C8 -0.5(11) .
C11 C6 C7 F1 -179.6(6) .
C6 C7 C8 C9 -2.0(11) .
C6 C7 C8 O1 175.1(7) .
F1 C7 C8 C9 177.2(6) .
F1 C7 C8 O1 -5.8(10) .
C7 C8 C9 C10 3.9(11) .
C7 C8 C9 F2 -177.0(6) .
O1 C8 C9 C10 -173.2(6) .
O1 C8 C9 F2 6.0(10) .
C8 C9 C10 C11 -3.2(10) .
C8 C9 C10 C12 179.2(7) .
F2 C9 C10 C11 177.7(6) .
F2 C9 C10 C12 0.1(12) .
C5 C6 C11 Ir1 -2.0(8) .
C5 C6 C11 C10 -177.6(6) .
C7 C6 C11 Ir1 176.8(5) .
C7 C6 C11 C10 1.2(11) .
C9 C10 C11 Ir1 -175.1(5) .
C9 C10 C11 C6 0.5(10) .
C12 C10 C11 Ir1 3.0(8) .
C12 C10 C11 C6 178.6(6) .
Ir1 N2 C12 C10 -0.7(7) .
Ir1 N2 C12 C13 -179.3(5) .
C15 N2 C12 C10 177.1(6) .
C15 N2 C12 C13 -1.5(9) .
C9 C10 C12 N2 176.4(7) .
C9 C10 C12 C13 -5.2(13) .
C11 C10 C12 N2 -1.3(9) .
C11 C10 C12 C13 177.1(7) .
N2 C12 C13 C14 0.6(10) .
C10 C12 C13 C14 -177.8(7) .
C12 C13 C14 N3 1.1(11) .
C12 C13 C14 C17 179.7(7) .
Ir2 N3 C14 C13 -179.7(5) .
Ir2 N3 C14 C17 1.5(8) .
C15 N3 C14 C13 -1.9(10) .
C15 N3 C14 C17 179.3(6) .
Ir2 N3 C15 N2 178.6(4) .
C14 N3 C15 N2 1.0(9) .
Ir1 N2 C15 N3 178.2(5) .
C12 N2 C15 N3 0.7(9) .
Ir2 C16 C17 C14 2.7(9) .
Ir2 C16 C17 C18 -175.9(5) .
C21 C16 C17 C14 179.1(7) .
C21 C16 C17 C18 0.5(11) .
N3 C14 C17 C16 -2.6(9) .
N3 C14 C17 C18 175.7(7) .
C13 C14 C17 C16 178.7(7) .
C13 C14 C17 C18 -3.0(14) .
C14 C17 C18 C19 -177.3(8) .
C14 C17 C18 F3 3.1(13) .
C16 C17 C18 C19 1.0(12) .
C16 C17 C18 F3 -178.6(6) .
C17 C18 C19 C20 -1.9(13) .
C17 C18 C19 O2 -176.7(7) .
F3 C18 C19 C20 177.7(7) .
F3 C18 C19 O2 2.9(12) .
C18 C19 C20 C21 1.4(13) .
C18 C19 C20 F4 -179.9(7) .
O2 C19 C20 C21 176.4(8) .
O2 C19 C20 F4 -4.9(12) .
C19 C20 C21 C16 0.0(12) .
C19 C20 C21 C22 179.1(8) .
F4 C20 C21 C16 -178.6(7) .
F4 C20 C21 C22 0.4(14) .
Ir2 C16 C21 C20 175.4(6) .
Ir2 C16 C21 C22 -3.8(9) .
C17 C16 C21 C20 -1.0(11) .
C17 C16 C21 C22 179.8(7) .
Ir2 N4 C22 C21 2.9(8) .
Ir2 N4 C22 C23 -179.6(6) .
C26 N4 C22 C21 -176.1(6) .
C26 N4 C22 C23 1.4(11) .
C16 C21 C22 N4 0.4(9) .
C16 C21 C22 C23 -176.9(7) .
C20 C21 C22 N4 -178.7(8) .
C20 C21 C22 C23 4.0(14) .
N4 C22 C23 C24 -0.5(11) .
C21 C22 C23 C24 176.7(7) .
C22 C23 C24 C25 -1.5(12) .
C23 C24 C25 C26 2.4(12) .
Ir2 N4 C26 C25 -179.3(5) .
C22 N4 C26 C25 -0.5(11) .
C24 C25 C26 N4 -1.5(12) .
C7 C8 O1 C27 74.0(11) .
C7 C8 O1 C27' 110.1(11) .
C9 C8 O1 C27 -109.0(11) .
C9 C8 O1 C27' -72.9(11) .
C8 O1 C27 C28 132.8(12) .
C27' O1 C27 C28 40.9(14) .
O1 C27 C28 C29 175.2(11) .
C27 C28 C29 C30 59.7(16) .
C27 C28 C29 C28' -39.7(14) .
C28 C29 C30 C31 160.5(8) .
C28' C29 C30 C31 -161.7(9) .
C29 C30 C31 C32 -179.7(7) .
C8 O1 C27' C28' -149.4(12) .
C27 O1 C27' C28' -44.1(16) .
O1 C27' C28' C29 -174.5(12) .
C28 C29 C28' C27' 38.5(13) .
C30 C29 C28' C27' -58.0(17) .
C18 C19 O2 C33 -76.9(15) .
C18 C19 O2 C33' -53.5(15) .
C20 C19 O2 C33 108.3(14) .
C20 C19 O2 C33' 131.7(13) .
C19 O2 C33 C34 -155.0(12) .
C33' O2 C33 C34 112(4) .
O2 C33 C34 C35 -73(2) .
C33 C34 C35 C36 62(3) .
C34 C35 C36 C37 172.9(15) .
C35 C36 C37 C38 173.7(15) .
C19 O2 C33' C34' -146.3(12) .
C33 O2 C33' C34' -49(3) .
O2 C33' C34' C35' -51(2) .
C33' C34' C35' C36' -50(2) .
C34' C35' C36' C37' 174.5(16) .
C35' C36' C37' C38' -176.9(18) .
Ir1 N5 C39 C40 -177.8(5) .
C43 N5 C39 C40 -1.9(10) .
N5 C39 C40 C41 0.5(10) .
C39 C40 C41 C42 0.6(10) .
C40 C41 C42 C43 -0.2(11) .
Ir1 N5 C43 C42 178.6(5) .
Ir1 N5 C43 C44 0.6(7) .
C39 N5 C43 C42 2.2(9) .
C39 N5 C43 C44 -175.8(6) .
C41 C42 C43 N5 -1.2(10) .
C41 C42 C43 C44 176.6(6) .
N5 C43 C44 C45 3.5(9) .
N5 C43 C44 C49 -177.7(6) .
C42 C43 C44 C45 -174.4(6) .
C42 C43 C44 C49 4.5(11) .
C43 C44 C45 Ir1 -6.1(8) .
C43 C44 C45 C46 175.5(6) .
C49 C44 C45 Ir1 175.0(6) .
C49 C44 C45 C46 -3.3(10) .
Ir1 C45 C46 C47 -176.7(6) .
C44 C45 C46 C47 1.5(11) .
C45 C46 C47 C48 1.7(12) .
C45 C46 C47 C50 179.0(7) .
C46 C47 C48 C49 -3.1(12) .
C50 C47 C48 C49 179.4(8) .
C47 C48 C49 C44 1.3(13) .
C43 C44 C49 C48 -176.8(7) .
C45 C44 C49 C48 2.0(12) .
Ir2 N6 C51 C52 177.0(5) .
C55 N6 C51 C52 -0.4(10) .
N6 C51 C52 C53 1.0(10) .
C51 C52 C53 C54 0.0(11) .
C52 C53 C54 C55 -1.4(11) .
Ir2 N6 C55 C54 -178.7(5) .
Ir2 N6 C55 C56 2.2(7) .
C51 N6 C55 C54 -1.0(10) .
C51 N6 C55 C56 179.9(5) .
C53 C54 C55 N6 1.9(11) .
C53 C54 C55 C56 -179.1(7) .
N6 C55 C56 C57 -1.2(9) .
N6 C55 C56 C61 -179.7(6) .
C54 C55 C56 C57 179.7(7) .
C54 C55 C56 C61 1.2(11) .
C55 C56 C57 Ir2 -0.5(8) .
C55 C56 C57 C58 179.1(6) .
C61 C56 C57 Ir2 178.1(5) .
C61 C56 C57 C58 -2.3(10) .
Ir2 C57 C58 C59 -179.9(6) .
C56 C57 C58 C59 0.6(11) .
C57 C58 C59 C60 1.5(12) .
C57 C58 C59 C62 -178.6(8) .
C58 C59 C60 C61 -1.9(12) .
C62 C59 C60 C61 178.2(8) .
C59 C60 C61 C56 0.2(12) .
C55 C56 C61 C60 -179.6(7) .
C57 C56 C61 C60 2.0(11) .
C63 C63 C64 C65 -175.6(15) 2_665
